data_7120861
loop_
_publ_author_name
'Liu, Jie'
'Du, Jia-Jia'
'Wu, Yuan'
'Zhao, Yi-Fang'
'Zhou, Xiao-Ping'
'Li, Dan'

_publ_section_title
;
 From Helix to Helical Pores: Solid-state Crystalline Conversions
 Triggered by Gas-Solid Reactions
;
_journal_name_full 'Chemical Communications'
_journal_paper_doi 10.1039/C7CC07510C
_journal_year 2017
_chemical_formula_sum 'C8 H7 Cl Cu N6'
_chemical_formula_weight 286.19
_space_group_crystal_system trigonal
_space_group_IT_number 148
_space_group_name_Hall '-R 3'
_space_group_name_H-M_alt 'R -3 :H'
_symmetry_space_group_name_Hall '-R 3'
_symmetry_space_group_name_H-M 'R -3 :H'
_atom_sites_solution_hydrogens geom
_audit_creation_method SHELXL-2017/1
_audit_update_record
;
2017-11-02 deposited with the CCDC.
2017-11-07 downloaded from the CCDC.
;
_cell_angle_alpha 90
_cell_angle_beta 90
_cell_angle_gamma 120
_cell_formula_units_Z 18
_cell_length_a 27.9457(7)
_cell_length_b 27.9457(7)
_cell_length_c 9.7132(2)
_cell_measurement_reflns_used 4654
_cell_measurement_temperature 100(2)
_cell_measurement_theta_max 73.7830
_cell_measurement_theta_min 4.8840
_cell_volume 6569.4(3)
_computing_cell_refinement 'CrysAlisPro 1.171.39.28b (Rigaku OD, 2015)'
_computing_data_collection 'CrysAlisPro 1.171.39.28b (Rigaku OD, 2015)'
_computing_data_reduction 'CrysAlisPro 1.171.39.28b (Rigaku OD, 2015)'
_computing_structure_refinement 'SHELXL-2017/1 (Sheldrick, 2017)'
_diffrn_ambient_temperature 100(2)
_diffrn_measured_fraction_theta_full 0.993
_diffrn_measured_fraction_theta_max 0.962
_diffrn_measurement_device_type 'XtaLAB AFC12 (RINC): Kappa single'
_diffrn_measurement_method '\w scans'
_diffrn_radiation_type CuK\a
_diffrn_radiation_wavelength 1.54184
_diffrn_reflns_av_R_equivalents 0.0354
_diffrn_reflns_av_unetI/netI 0.0397
_diffrn_reflns_Laue_measured_fraction_full 0.993
_diffrn_reflns_Laue_measured_fraction_max 0.962
_diffrn_reflns_limit_h_max 31
_diffrn_reflns_limit_h_min -34
_diffrn_reflns_limit_k_max 32
_diffrn_reflns_limit_k_min -33
_diffrn_reflns_limit_l_max 11
_diffrn_reflns_limit_l_min -7
_diffrn_reflns_number 7036
_diffrn_reflns_point_group_measured_fraction_full 0.993
_diffrn_reflns_point_group_measured_fraction_max 0.962
_diffrn_reflns_theta_full 67.684
_diffrn_reflns_theta_max 73.982
_diffrn_reflns_theta_min 3.163
_diffrn_source 'fine-focus sealed X-ray tube'
_exptl_absorpt_coefficient_mu 3.691
_exptl_absorpt_correction_T_max 1.00000
_exptl_absorpt_correction_T_min 0.60531
_exptl_absorpt_correction_type multi-scan
_exptl_absorpt_process_details
;
CrysAlisPro 1.171.39.28b (Rigaku Oxford Diffraction, 2015)
Empirical absorption correction using spherical harmonics,
 implemented in SCALE3 ABSPACK scaling algorithm.
;
_exptl_crystal_colour green
_exptl_crystal_density_diffrn 1.302
_exptl_crystal_description needle
_exptl_crystal_F_000 2574
_exptl_crystal_size_max 0.25
_exptl_crystal_size_mid 0.19
_exptl_crystal_size_min 0.08
_refine_diff_density_max 0.526
_refine_diff_density_min -0.253
_refine_diff_density_rms 0.066
_refine_ls_extinction_method none
_refine_ls_goodness_of_fit_ref 1.057
_refine_ls_hydrogen_treatment constr
_refine_ls_matrix_type full
_refine_ls_number_parameters 164
_refine_ls_number_reflns 2857
_refine_ls_number_restraints 15
_refine_ls_restrained_S_all 1.069
_refine_ls_R_factor_all 0.0401
_refine_ls_R_factor_gt 0.0379
_refine_ls_shift/su_max 0.001
_refine_ls_shift/su_mean 0.000
_refine_ls_structure_factor_coef Fsqd
_refine_ls_weighting_details 'w=1/[\s^2^(Fo^2^)+(0.0555P)^2^+10.1348P] where P=(Fo^2^+2Fc^2^)/3'
_refine_ls_weighting_scheme calc
_refine_ls_wR_factor_gt 0.1060
_refine_ls_wR_factor_ref 0.1077
_reflns_Friedel_coverage 0.000
_reflns_number_gt 2637
_reflns_number_total 2857
_reflns_threshold_expression 'I > 2\s(I)'
_cod_data_source_file c7cc07510c2.cif
_cod_data_source_block CuBIm-Cl
_cod_original_cell_volume 6569.4(4)
_cod_database_code 7120861
_shelx_shelxl_version_number 2017/1
_shelx_space_group_comment
;
The symmetry employed for this shelxl refinement is uniquely defined
by the following loop, which should always be used as a source of
symmetry information in preference to the above space-group names.
They are only intended as comments.
;

loop_
_space_group_symop_operation_xyz
'x, y, z'
'-y, x-y, z'
'-x+y, -x, z'
'x+2/3, y+1/3, z+1/3'
'-y+2/3, x-y+1/3, z+1/3'
'-x+y+2/3, -x+1/3, z+1/3'
'x+1/3, y+2/3, z+2/3'
'-y+1/3, x-y+2/3, z+2/3'
'-x+y+1/3, -x+2/3, z+2/3'
'-x, -y, -z'
'y, -x+y, -z'
'x-y, x, -z'
'-x+2/3, -y+1/3, -z+1/3'
'y+2/3, -x+y+1/3, -z+1/3'
'x-y+2/3, x+1/3, -z+1/3'
'-x+1/3, -y+2/3, -z+2/3'
'y+1/3, -x+y+2/3, -z+2/3'
'x-y+1/3, x+2/3, -z+2/3'

loop_
_atom_site_label
_atom_site_type_symbol
_atom_site_fract_x
_atom_site_fract_y
_atom_site_fract_z
_atom_site_U_iso_or_equiv
_atom_site_adp_type
_atom_site_occupancy
_atom_site_site_symmetry_order
_atom_site_calc_flag
_atom_site_refinement_flags_posn
_atom_site_refinement_flags_adp
_atom_site_refinement_flags_occupancy
_atom_site_disorder_assembly
_atom_site_disorder_group
Cu1 Cu 0.76117(2) 0.64954(2) 0.01733(3) 0.03632(14) Uani 1 1 d . . . . .
N1 N 0.70549(9) 0.62058(9) 0.16332(19) 0.0473(5) Uani 1 1 d . . . . .
N2 N 0.62948(8) 0.58731(8) 0.29192(18) 0.0400(4) Uani 1 1 d . . . . .
N5 N 0.82908(8) 0.67890(9) -0.0960(2) 0.0422(4) Uani 1 1 d . . . . .
N6 N 0.89246(8) 0.71293(9) -0.2563(2) 0.0464(5) Uani 1 1 d . . . . .
H6 H 0.913018 0.734033 -0.324251 0.056 Uiso 1 1 calc R U . . .
C1 C 0.66168(10) 0.62469(10) 0.1959(2) 0.0442(6) Uani 1 1 d . . . . .
H1 H 0.653731 0.651008 0.156246 0.053 Uiso 1 1 calc R U . . .
C2 C 0.65458(10) 0.55765(10) 0.3212(2) 0.0404(5) Uani 1 1 d . . . . .
H2 H 0.641903 0.528044 0.385130 0.049 Uiso 1 1 calc R U . . .
C3 C 0.70164(10) 0.57798(11) 0.2421(2) 0.0454(6) Uani 1 1 d D . . . .
C6 C 0.85742(9) 0.65012(11) -0.0967(2) 0.0425(5) Uani 1 1 d D . . . .
C7 C 0.89669(10) 0.67146(12) -0.1972(2) 0.0444(6) Uani 1 1 d . . . . .
H7 H 0.922042 0.659518 -0.220902 0.053 Uiso 1 1 calc R U . . .
C8 C 0.85117(10) 0.71646(11) -0.1932(2) 0.0452(5) Uani 1 1 d . . . . .
H8 H 0.839800 0.742353 -0.215849 0.054 Uiso 1 1 calc R U . . .
Cl2 Cl 0.69759(3) 0.57472(3) -0.15757(6) 0.05115(19) Uani 1 1 d . . . . .
C4 C 0.7361(3) 0.5489(3) 0.2383(7) 0.0473(7) Uani 0.448(6) 1 d D U P A 1
H4 H 0.723387 0.518655 0.300212 0.057 Uiso 0.448(6) 1 calc R U P A 1
C5 C 0.8375(3) 0.6044(4) -0.0020(8) 0.0473(7) Uani 0.448(6) 1 d D U P A 1
H5 H 0.851950 0.580162 0.005278 0.057 Uiso 0.448(6) 1 calc R U P A 1
N3 N 0.78012(18) 0.5578(2) 0.1656(4) 0.0418(14) Uani 0.448(6) 1 d D U P A 1
N4 N 0.7970(2) 0.6008(2) 0.0725(6) 0.0399(13) Uani 0.448(6) 1 d D U P A 1
N3A N 0.81675(16) 0.58069(18) 0.1006(4) 0.0429(12) Uani 0.552(6) 1 d D U P A 2
C4A C 0.7446(2) 0.5686(3) 0.2183(6) 0.0473(7) Uani 0.552(6) 1 d D U P A 2
H4A H 0.749632 0.542912 0.271293 0.057 Uiso 0.552(6) 1 calc R U P A 2
C5A C 0.8524(2) 0.6081(3) 0.0000(6) 0.0473(7) Uani 0.552(6) 1 d D U P A 2
H5A H 0.880141 0.598198 -0.010842 0.057 Uiso 0.552(6) 1 calc R U P A 2
N4A N 0.77745(19) 0.59642(18) 0.1207(5) 0.0375(11) Uani 0.552(6) 1 d D U P A 2

loop_
_atom_site_aniso_label
_atom_site_aniso_U_11
_atom_site_aniso_U_22
_atom_site_aniso_U_33
_atom_site_aniso_U_23
_atom_site_aniso_U_13
_atom_site_aniso_U_12
Cu1 0.0368(2) 0.0462(2) 0.0273(2) 0.00403(12) 0.00462(11) 0.02171(16)
N1 0.0481(12) 0.0475(12) 0.0271(9) -0.0005(8) 0.0049(8) 0.0094(9)
N2 0.0412(10) 0.0382(10) 0.0307(9) -0.0029(7) 0.0026(7) 0.0125(8)
N5 0.0368(10) 0.0545(12) 0.0350(9) -0.0065(8) 0.0010(8) 0.0227(9)
N6 0.0364(10) 0.0611(13) 0.0337(10) -0.0021(9) 0.0033(8) 0.0184(10)
C1 0.0510(14) 0.0396(12) 0.0300(11) -0.0012(9) 0.0071(9) 0.0137(11)
C2 0.0394(12) 0.0452(12) 0.0283(10) 0.0011(9) 0.0010(8) 0.0148(10)
C3 0.0409(12) 0.0572(15) 0.0263(10) -0.0005(9) 0.0007(9) 0.0156(11)
C6 0.0354(11) 0.0581(15) 0.0336(11) -0.0083(10) 0.0010(9) 0.0230(11)
C7 0.0362(12) 0.0636(15) 0.0332(12) -0.0032(10) 0.0019(9) 0.0248(11)
C8 0.0402(12) 0.0548(14) 0.0373(12) -0.0051(10) 0.0004(9) 0.0213(11)
Cl2 0.0453(3) 0.0596(4) 0.0368(3) -0.0047(2) 0.0060(2) 0.0175(3)
C4 0.0333(19) 0.0601(18) 0.0334(10) -0.0054(10) 0.0052(11) 0.012(2)
C5 0.0333(19) 0.0601(18) 0.0334(10) -0.0054(10) 0.0052(11) 0.012(2)
N3 0.042(3) 0.055(3) 0.036(2) 0.0060(19) 0.0038(19) 0.030(2)
N4 0.040(3) 0.050(3) 0.035(3) 0.004(2) 0.004(2) 0.026(3)
N3A 0.047(2) 0.064(3) 0.0329(19) 0.0024(16) -0.0002(16) 0.039(2)
C4A 0.0333(19) 0.0601(18) 0.0334(10) -0.0054(10) 0.0052(11) 0.012(2)
C5A 0.0333(19) 0.0601(18) 0.0334(10) -0.0054(10) 0.0052(11) 0.012(2)
N4A 0.036(2) 0.051(2) 0.032(2) -0.0021(17) -0.0009(16) 0.027(2)

loop_
_atom_type_symbol
_atom_type_description
_atom_type_scat_dispersion_real
_atom_type_scat_dispersion_imag
_atom_type_scat_source
C C 0.0181 0.0091 'International Tables Vol C Tables 4.2.6.8 and 6.1.1.4'
H H 0.0000 0.0000 'International Tables Vol C Tables 4.2.6.8 and 6.1.1.4'
N N 0.0311 0.0180 'International Tables Vol C Tables 4.2.6.8 and 6.1.1.4'
Cl Cl 0.3639 0.7018 'International Tables Vol C Tables 4.2.6.8 and 6.1.1.4'
Cu Cu -1.9646 0.5888 'International Tables Vol C Tables 4.2.6.8 and 6.1.1.4'

loop_
_geom_angle_atom_site_label_1
_geom_angle_atom_site_label_2
_geom_angle_atom_site_label_3
_geom_angle
_geom_angle_site_symmetry_1
_geom_angle_site_symmetry_3
N1 Cu1 N5 166.55(9) . .
N1 Cu1 N2 95.51(9) . 8_654
N5 Cu1 N2 93.11(8) . 8_654
N1 Cu1 N4A 76.17(16) . .
N5 Cu1 N4A 93.41(15) . .
N2 Cu1 N4A 166.82(14) 8_654 .
N1 Cu1 N4 94.83(17) . .
N5 Cu1 N4 75.22(17) . .
N2 Cu1 N4 166.50(17) 8_654 .
N1 Cu1 Cl2 93.37(6) . .
N5 Cu1 Cl2 95.63(6) . .
N2 Cu1 Cl2 97.97(6) 8_654 .
N4A Cu1 Cl2 92.77(12) . .
N4 Cu1 Cl2 90.05(15) . .
C1 N1 C3 105.5(2) . .
C1 N1 Cu1 135.75(19) . .
C3 N1 Cu1 117.62(18) . .
C1 N2 C2 105.6(2) . .
C1 N2 Cu1 125.70(18) . 6_565
C2 N2 Cu1 127.97(15) . 6_565
C8 N5 C6 106.5(2) . .
C8 N5 Cu1 134.42(18) . .
C6 N5 Cu1 118.05(16) . .
C7 N6 C8 108.3(2) . .
C7 N6 H6 125.9 . .
C8 N6 H6 125.9 . .
N1 C1 N2 112.6(2) . .
N1 C1 H1 123.7 . .
N2 C1 H1 123.7 . .
N2 C2 C3 108.0(2) . .
N2 C2 H2 126.0 . .
C3 C2 H2 126.0 . .
C4A C3 N1 112.0(3) . .
C4A C3 C2 139.7(3) . .
N1 C3 C2 108.3(2) . .
N1 C3 C4 130.2(3) . .
C2 C3 C4 121.0(4) . .
C7 C6 N5 108.6(2) . .
C7 C6 C5 135.6(4) . .
N5 C6 C5 115.6(4) . .
C7 C6 C5A 123.2(3) . .
N5 C6 C5A 127.9(3) . .
N6 C7 C6 106.4(2) . .
N6 C7 H7 126.8 . .
C6 C7 H7 126.8 . .
N5 C8 N6 110.1(2) . .
N5 C8 H8 124.9 . .
N6 C8 H8 124.9 . .
N3 C4 C3 132.7(6) . .
N3 C4 H4 113.7 . .
C3 C4 H4 113.7 . .
N4 C5 C6 111.1(7) . .
N4 C5 H5 124.5 . .
C6 C5 H5 124.5 . .
C4 N3 N4 113.1(6) . .
C5 N4 N3 109.7(6) . .
C5 N4 Cu1 118.6(5) . .
N3 N4 Cu1 131.0(4) . .
C5A N3A N4A 113.9(5) . .
N4A C4A C3 116.2(6) . .
N4A C4A H4A 121.9 . .
C3 C4A H4A 121.9 . .
N3A C5A C6 132.9(5) . .
N3A C5A H5A 113.6 . .
C6 C5A H5A 113.6 . .
C4A N4A N3A 110.8(5) . .
C4A N4A Cu1 117.2(4) . .
N3A N4A Cu1 131.8(4) . .

loop_
_geom_bond_atom_site_label_1
_geom_bond_atom_site_label_2
_geom_bond_distance
_geom_bond_site_symmetry_2
Cu1 N1 1.956(2) .
Cu1 N5 1.9824(19) .
Cu1 N2 1.988(2) 8_654
Cu1 N4A 2.024(4) .
Cu1 N4 2.124(6) .
Cu1 Cl2 2.5884(7) .
N1 C1 1.324(3) .
N1 C3 1.373(3) .
N2 C1 1.353(3) .
N2 C2 1.357(3) .
N5 C8 1.314(3) .
N5 C6 1.382(3) .
N6 C7 1.351(3) .
N6 C8 1.353(3) .
N6 H6 0.8800 .
C1 H1 0.9500 .
C2 C3 1.377(3) .
C2 H2 0.9500 .
C3 C4A 1.370(7) .
C3 C4 1.539(8) .
C6 C7 1.363(3) .
C6 C5 1.441(10) .
C6 C5A 1.455(8) .
C7 H7 0.9500 .
C8 H8 0.9500 .
C4 N3 1.330(8) .
C4 H4 0.9500 .
C5 N4 1.303(9) .
C5 H5 0.9500 .
N3 N4 1.383(7) .
N3A C5A 1.330(7) .
N3A N4A 1.385(5) .
C4A N4A 1.277(8) .
C4A H4A 0.9500 .
C5A H5A 0.9500 .

loop_
_geom_torsion_atom_site_label_1
_geom_torsion_atom_site_label_2
_geom_torsion_atom_site_label_3
_geom_torsion_atom_site_label_4
_geom_torsion
_geom_torsion_site_symmetry_1
C3 N1 C1 N2 0.2(3) .
Cu1 N1 C1 N2 167.02(17) .
C2 N2 C1 N1 -0.2(3) .
Cu1 N2 C1 N1 -170.95(15) 6_565
C1 N2 C2 C3 0.1(2) .
Cu1 N2 C2 C3 170.57(16) 6_565
C1 N1 C3 C4A 179.6(3) .
Cu1 N1 C3 C4A 10.0(4) .
C1 N1 C3 C2 -0.1(3) .
Cu1 N1 C3 C2 -169.77(15) .
C1 N1 C3 C4 171.8(4) .
Cu1 N1 C3 C4 2.2(5) .
N2 C2 C3 C4A -179.6(5) .
N2 C2 C3 N1 0.0(3) .
N2 C2 C3 C4 -172.8(4) .
C8 N5 C6 C7 -0.3(3) .
Cu1 N5 C6 C7 169.91(16) .
C8 N5 C6 C5 -176.6(4) .
Cu1 N5 C6 C5 -6.5(5) .
C8 N5 C6 C5A 173.4(4) .
Cu1 N5 C6 C5A -16.5(5) .
C8 N6 C7 C6 -0.3(3) .
N5 C6 C7 N6 0.3(3) .
C5 C6 C7 N6 175.7(5) .
C5A C6 C7 N6 -173.7(4) .
C6 N5 C8 N6 0.1(3) .
Cu1 N5 C8 N6 -167.73(17) .
C7 N6 C8 N5 0.1(3) .
N1 C3 C4 N3 4.0(10) .
C2 C3 C4 N3 175.1(6) .
C7 C6 C5 N4 -178.2(4) .
N5 C6 C5 N4 -3.1(8) .
C3 C4 N3 N4 -2.1(10) .
C6 C5 N4 N3 -177.9(5) .
C6 C5 N4 Cu1 10.8(8) .
C4 N3 N4 C5 -175.2(7) .
C4 N3 N4 Cu1 -5.4(8) .
N1 C3 C4A N4A -6.2(6) .
C2 C3 C4A N4A 173.4(4) .
N4A N3A C5A C6 -2.4(9) .
C7 C6 C5A N3A -177.2(6) .
N5 C6 C5A N3A 10.0(10) .
C3 C4A N4A N3A -175.9(4) .
C3 C4A N4A Cu1 0.0(7) .
C5A N3A N4A C4A 179.9(6) .
C5A N3A N4A Cu1 4.8(7) .
